data_2222108
loop_
_publ_author_name
'Jahns, Hartmut'
'Koch, Pierre'
'Schollmeyer, Dieter'
'Laufer, Stefan'

_publ_section_title
;
 1-[2-(Benzylamino)-4-pyridyl]-2-(4-fluorophenyl)ethane-1,2-dione
;
_journal_coeditor_code NC2145
_journal_issue 6
_journal_name_full 'Acta Crystallographica Section E'
_journal_page_first o1451
_journal_paper_doi 10.1107/S1600536809019801
_journal_volume 65
_journal_year 2009
_chemical_formula_iupac 'C20 H15 F N2 O2'
_chemical_formula_moiety 'C20 H15 F N2 O2'
_chemical_formula_sum 'C20 H15 F N2 O2'
_chemical_formula_weight 334.34
_chemical_name_systematic
;
1-[2-(Benzylamino)-4-pyridyl]-2-(4-fluorophenyl)ethane-1,2-dione
;
_space_group_IT_number 29
_symmetry_cell_setting orthorhombic
_symmetry_space_group_name_Hall 'P 2c -2ac'
_symmetry_space_group_name_H-M 'P c a 21'
_atom_sites_solution_hydrogens geom
_atom_sites_solution_primary direct
_atom_sites_solution_secondary difmap
_audit_creation_method SHELXL-97
_cell_angle_alpha 90.00
_cell_angle_beta 90.00
_cell_angle_gamma 90.00
_cell_formula_units_Z 8
_cell_length_a 12.0951(13)
_cell_length_b 7.4097(8)
_cell_length_c 35.163(5)
_cell_measurement_reflns_used 25
_cell_measurement_temperature 193(2)
_cell_measurement_theta_max 46
_cell_measurement_theta_min 30
_cell_volume 3151.3(7)
_computing_cell_refinement 'CAD-4 Software (Enraf--Nonius, 1989)'
_computing_data_collection 'CAD-4 Software (Enraf--Nonius, 1989)'
_computing_data_reduction 'CORINC (Dr\"ager & Gattow, 1971)'
_computing_molecular_graphics 'PLATON (Spek, 2009)'
_computing_publication_material 'PLATON (Spek, 2009)'
_computing_structure_refinement 'SHELXL97 (Sheldrick, 2008)'
_computing_structure_solution 'SIR97 (Altomare <i>et al.</i>,  1999)'
_diffrn_ambient_temperature 193(2)
_diffrn_measured_fraction_theta_full 0.998
_diffrn_measured_fraction_theta_max 0.998
_diffrn_measurement_device '\k-geometry diffractometer'
_diffrn_measurement_device_type 'Enraf--Nonius CAD-4'
_diffrn_measurement_method \w/2\q
_diffrn_radiation_monochromator graphite
_diffrn_radiation_source 'FR571 rotating anode'
_diffrn_radiation_type CuK\a
_diffrn_radiation_wavelength 1.54178
_diffrn_reflns_av_R_equivalents 0.0539
_diffrn_reflns_av_sigmaI/netI 0.0459
_diffrn_reflns_limit_h_max 14
_diffrn_reflns_limit_h_min -14
_diffrn_reflns_limit_k_max 9
_diffrn_reflns_limit_k_min -9
_diffrn_reflns_limit_l_max 42
_diffrn_reflns_limit_l_min -42
_diffrn_reflns_number 5637
_diffrn_reflns_theta_full 69.99
_diffrn_reflns_theta_max 69.99
_diffrn_reflns_theta_min 2.51
_diffrn_standards_decay_% 2
_diffrn_standards_interval_time 60
_diffrn_standards_number 3
_exptl_absorpt_coefficient_mu 0.828
_exptl_absorpt_correction_type none
_exptl_crystal_colour 'light brown'
_exptl_crystal_density_diffrn 1.409
_exptl_crystal_density_method 'not measured'
_exptl_crystal_description plate
_exptl_crystal_F_000 1392
_exptl_crystal_size_max 0.38
_exptl_crystal_size_mid 0.19
_exptl_crystal_size_min 0.10
_refine_diff_density_max 0.191
_refine_diff_density_min -0.231
_refine_ls_abs_structure_details 'Flack (1983), 2522 Friedel pairs'
_refine_ls_abs_structure_Flack 0.35(19)
_refine_ls_extinction_method none
_refine_ls_goodness_of_fit_ref 1.045
_refine_ls_hydrogen_treatment constr
_refine_ls_matrix_type full
_refine_ls_number_parameters 451
_refine_ls_number_reflns 5558
_refine_ls_number_restraints 1
_refine_ls_restrained_S_all 1.045
_refine_ls_R_factor_all 0.0603
_refine_ls_R_factor_gt 0.0484
_refine_ls_shift/su_max 0.000
_refine_ls_shift/su_mean 0.000
_refine_ls_structure_factor_coef Fsqd
_refine_ls_weighting_details 'calc w=1/[\s^2^(Fo^2^)+(0.079P)^2^+0.0063P] where P=(Fo^2^+2Fc^2^)/3'
_refine_ls_weighting_scheme calc
_refine_ls_wR_factor_obs 0.1224
_refine_ls_wR_factor_ref 0.1319
_reflns_number_gt 4832
_reflns_number_total 5558
_reflns_threshold_expression I>2\s(I)
_cod_data_source_file nc2145.cif
_cod_data_source_block I
_cod_database_code 2222108
_cod_database_fobs_code 2222108

loop_
_symmetry_equiv_pos_as_xyz
'x, y, z'
'-x, -y, z+1/2'
'-x+1/2, y, z+1/2'
'x+1/2, -y, z'

loop_
_atom_site_type_symbol
_atom_site_label
_atom_site_fract_x
_atom_site_fract_y
_atom_site_fract_z
_atom_site_U_iso_or_equiv
_atom_site_adp_type
_atom_site_calc_flag
_atom_site_refinement_flags
_atom_site_occupancy
_atom_site_disorder_assembly
_atom_site_disorder_group
F F1 0.35951(18) 0.4513(3) 0.22618(6) 0.0511(6) Uani d . 1 . .
C C1 0.5181(2) 0.3936(4) 0.32829(8) 0.0219(6) Uani d . 1 . .
C C2 0.5644(3) 0.3233(4) 0.29506(8) 0.0261(6) Uani d . 1 . .
H H2 0.6328 0.2605 0.2963 0.031 Uiso calc R 1 . .
C C3 0.5120(3) 0.3438(5) 0.26040(9) 0.0321(8) Uani d . 1 . .
H H3 0.5437 0.2974 0.2377 0.038 Uiso calc R 1 . .
C C4 0.4121(3) 0.4340(5) 0.25979(8) 0.0315(7) Uani d . 1 . .
C C5 0.3636(3) 0.5030(5) 0.29206(9) 0.0308(7) Uani d . 1 . .
H H5 0.2946 0.5640 0.2906 0.037 Uiso calc R 1 . .
C C6 0.4166(2) 0.4825(4) 0.32648(8) 0.0253(6) Uani d . 1 . .
H H6 0.3839 0.5289 0.3490 0.030 Uiso calc R 1 . .
C C7 0.5813(2) 0.3725(4) 0.36420(8) 0.0233(6) Uani d . 1 . .
O O8 0.67739(19) 0.3251(3) 0.36487(6) 0.0356(6) Uani d . 1 . .
C C9 0.5196(3) 0.3942(4) 0.40219(8) 0.0240(6) Uani d . 1 . .
O O10 0.42846(19) 0.3260(3) 0.40449(6) 0.0356(6) Uani d . 1 . .
C C11 0.5752(3) 0.4838(4) 0.43500(8) 0.0221(6) Uani d . 1 . .
C C12 0.6723(2) 0.5836(4) 0.43184(8) 0.0229(6) Uani d . 1 . .
H H12 0.7112 0.5924 0.4084 0.027 Uiso calc R 1 . .
C C13 0.7097(2) 0.6697(4) 0.46454(8) 0.0241(6) Uani d . 1 . .
H H13 0.7738 0.7430 0.4624 0.029 Uiso calc R 1 . .
N N14 0.6625(2) 0.6572(3) 0.49862(7) 0.0230(5) Uani d . 1 . .
C C15 0.5701(2) 0.5550(4) 0.50181(8) 0.0223(6) Uani d . 1 . .
C C16 0.5233(3) 0.4685(4) 0.47028(8) 0.0239(6) Uani d . 1 . .
H H16 0.4572 0.4003 0.4729 0.029 Uiso calc R 1 . .
N N17 0.5271(2) 0.5395(4) 0.53755(6) 0.0249(6) Uani d . 1 . .
H H17 0.5433 0.6356 0.5543 0.030 Uiso d R 1 . .
C C18 0.4209(3) 0.4514(4) 0.54384(8) 0.0253(6) Uani d . 1 . .
H H18A 0.4219 0.3300 0.5321 0.030 Uiso calc R 1 . .
H H18B 0.3616 0.5226 0.5316 0.030 Uiso calc R 1 . .
C C19 0.3972(2) 0.4342(4) 0.58592(8) 0.0235(6) Uani d . 1 . .
C C20 0.4743(3) 0.3576(5) 0.61064(9) 0.0301(7) Uani d . 1 . .
H H20 0.5423 0.3131 0.6008 0.036 Uiso calc R 1 . .
C C21 0.4531(3) 0.3457(5) 0.64931(9) 0.0335(7) Uani d . 1 . .
H H21 0.5065 0.2950 0.6660 0.040 Uiso calc R 1 . .
C C22 0.3528(3) 0.4088(5) 0.66351(8) 0.0318(7) Uani d . 1 . .
H H22 0.3377 0.4022 0.6900 0.038 Uiso calc R 1 . .
C C23 0.2759(3) 0.4803(5) 0.63923(9) 0.0325(8) Uani d . 1 . .
H H23 0.2074 0.5225 0.6490 0.039 Uiso calc R 1 . .
C C24 0.2967(3) 0.4919(4) 0.60057(9) 0.0261(6) Uani d . 1 . .
H H24 0.2420 0.5396 0.5840 0.031 Uiso calc R 1 . .
F F2 0.88809(18) 0.7836(3) 0.85731(5) 0.0467(5) Uani d . 1 . .
C C31 0.7257(3) 0.9818(4) 0.76425(7) 0.0233(6) Uani d . 1 . .
C C32 0.6788(3) 0.9983(5) 0.80060(8) 0.0287(7) Uani d . 1 . .
H H32 0.6093 1.0562 0.8036 0.034 Uiso calc R 1 . .
C C33 0.7337(3) 0.9305(5) 0.83209(8) 0.0332(7) Uani d . 1 . .
H H33 0.7032 0.9422 0.8569 0.040 Uiso calc R 1 . .
C C34 0.8330(3) 0.8461(4) 0.82649(9) 0.0313(7) Uani d . 1 . .
C C35 0.8795(3) 0.8194(4) 0.79135(9) 0.0290(7) Uani d . 1 . .
H H35 0.9466 0.7542 0.7886 0.035 Uiso calc R 1 . .
C C36 0.8256(2) 0.8907(4) 0.75999(8) 0.0241(6) Uani d . 1 . .
H H36 0.8570 0.8772 0.7354 0.029 Uiso calc R 1 . .
C C37 0.6681(2) 1.0626(4) 0.73148(8) 0.0241(6) Uani d . 1 . .
O O38 0.57767(19) 1.1330(4) 0.73326(6) 0.0361(6) Uani d . 1 . .
C C39 0.7292(2) 1.0728(4) 0.69328(8) 0.0222(6) Uani d . 1 . .
O O40 0.81709(18) 1.1522(3) 0.69255(6) 0.0307(5) Uani d . 1 . .
C C41 0.6762(3) 0.9946(4) 0.65860(8) 0.0213(6) Uani d . 1 . .
C C42 0.5787(2) 0.8949(4) 0.66072(8) 0.0238(6) Uani d . 1 . .
H H42 0.5397 0.8820 0.6840 0.029 Uiso calc R 1 . .
C C43 0.5413(3) 0.8159(4) 0.62775(9) 0.0246(6) Uani d . 1 . .
H H43 0.4759 0.7452 0.6291 0.030 Uiso calc R 1 . .
N N44 0.5911(2) 0.8321(3) 0.59388(6) 0.0228(5) Uani d . 1 . .
C C45 0.6849(2) 0.9320(4) 0.59180(8) 0.0208(6) Uani d . 1 . .
C C46 0.7304(2) 1.0139(4) 0.62435(8) 0.0220(6) Uani d . 1 . .
H H46 0.7971 1.0812 0.6227 0.026 Uiso calc R 1 . .
N N47 0.7298(2) 0.9502(4) 0.55656(7) 0.0251(6) Uani d . 1 . .
H H47 0.7030 0.8676 0.5383 0.030 Uiso d R 1 . .
C C48 0.8360(3) 1.0397(4) 0.55111(8) 0.0261(7) Uani d . 1 . .
H H48A 0.8950 0.9675 0.5634 0.031 Uiso calc R 1 . .
H H48B 0.8343 1.1597 0.5635 0.031 Uiso calc R 1 . .
C C49 0.8623(3) 1.0622(4) 0.50941(8) 0.0239(6) Uani d . 1 . .
C C50 0.7872(3) 1.1396(4) 0.48458(9) 0.0287(7) Uani d . 1 . .
H H50 0.7173 1.1786 0.4938 0.034 Uiso calc R 1 . .
C C51 0.8132(3) 1.1606(5) 0.44644(9) 0.0328(8) Uani d . 1 . .
H H51 0.7608 1.2127 0.4296 0.039 Uiso calc R 1 . .
C C52 0.9152(3) 1.1059(5) 0.43283(8) 0.0328(7) Uani d . 1 . .
H H52 0.9327 1.1203 0.4067 0.039 Uiso calc R 1 . .
C C53 0.9910(3) 1.0306(5) 0.45723(9) 0.0321(7) Uani d . 1 . .
H H53 1.0611 0.9932 0.4480 0.038 Uiso calc R 1 . .
C C54 0.9651(3) 1.0090(4) 0.49550(9) 0.0261(6) Uani d . 1 . .
H H54 1.0179 0.9576 0.5123 0.031 Uiso calc R 1 . .

loop_
_atom_site_aniso_label
_atom_site_aniso_U_11
_atom_site_aniso_U_22
_atom_site_aniso_U_33
_atom_site_aniso_U_12
_atom_site_aniso_U_13
_atom_site_aniso_U_23
F1 0.0571(13) 0.0679(15) 0.0282(10) -0.0039(12) -0.0212(9) 0.0025(10)
C1 0.0243(14) 0.0239(14) 0.0174(13) -0.0046(12) -0.0001(11) -0.0020(11)
C2 0.0266(15) 0.0285(17) 0.0231(14) -0.0008(13) -0.0003(12) -0.0061(12)
C3 0.0363(17) 0.040(2) 0.0198(14) -0.0057(16) 0.0019(12) -0.0097(13)
C4 0.0331(17) 0.0404(19) 0.0209(14) -0.0056(16) -0.0086(12) 0.0032(13)
C5 0.0251(15) 0.0329(16) 0.0344(16) 0.0012(15) -0.0044(13) 0.0034(14)
C6 0.0269(15) 0.0262(15) 0.0228(13) 0.0013(13) 0.0029(12) -0.0015(12)
C7 0.0258(15) 0.0239(14) 0.0202(13) 0.0004(13) -0.0016(12) -0.0010(11)
O8 0.0295(12) 0.0499(15) 0.0274(11) 0.0116(11) -0.0028(9) -0.0086(10)
C9 0.0271(16) 0.0270(16) 0.0180(13) -0.0007(13) 0.0000(11) 0.0017(12)
O10 0.0352(12) 0.0522(15) 0.0196(10) -0.0137(12) -0.0018(9) -0.0015(10)
C11 0.0261(15) 0.0224(14) 0.0179(13) 0.0045(13) -0.0004(12) -0.0005(11)
C12 0.0247(14) 0.0268(15) 0.0171(12) 0.0031(13) -0.0002(11) 0.0013(11)
C13 0.0200(14) 0.0240(15) 0.0283(15) 0.0005(13) 0.0003(11) 0.0024(11)
N14 0.0232(12) 0.0268(13) 0.0189(11) -0.0033(11) -0.0013(10) -0.0017(10)
C15 0.0226(14) 0.0247(15) 0.0196(13) 0.0042(13) -0.0017(11) 0.0011(11)
C16 0.0273(16) 0.0257(15) 0.0188(14) -0.0023(14) -0.0014(12) 0.0009(11)
N17 0.0278(14) 0.0298(14) 0.0170(11) -0.0101(12) 0.0006(10) -0.0039(10)
C18 0.0254(15) 0.0288(15) 0.0218(14) -0.0084(14) -0.0013(12) -0.0034(12)
C19 0.0268(15) 0.0214(14) 0.0222(14) -0.0076(13) -0.0016(11) -0.0018(11)
C20 0.0310(16) 0.0294(17) 0.0298(16) 0.0001(15) 0.0028(13) -0.0002(13)
C21 0.0391(19) 0.0320(18) 0.0295(17) 0.0012(16) -0.0033(14) 0.0057(13)
C22 0.0425(19) 0.0313(18) 0.0216(15) -0.0010(16) 0.0073(13) 0.0006(12)
C23 0.0307(18) 0.0341(18) 0.0327(16) -0.0034(15) 0.0110(14) -0.0031(14)
C24 0.0232(15) 0.0265(15) 0.0286(15) -0.0029(14) -0.0010(13) 0.0008(12)
F2 0.0580(13) 0.0545(13) 0.0275(10) 0.0088(11) -0.0058(9) 0.0144(9)
C31 0.0265(15) 0.0262(15) 0.0173(13) -0.0051(13) 0.0002(11) -0.0043(11)
C32 0.0285(16) 0.0333(17) 0.0244(15) 0.0011(14) 0.0055(12) -0.0046(13)
C33 0.046(2) 0.0357(17) 0.0182(14) -0.0005(16) 0.0047(13) 0.0008(13)
C34 0.0433(18) 0.0268(16) 0.0238(14) -0.0042(15) -0.0058(14) 0.0071(12)
C35 0.0258(16) 0.0318(17) 0.0293(15) 0.0012(14) 0.0018(12) 0.0024(13)
C36 0.0264(15) 0.0261(15) 0.0199(13) -0.0029(13) 0.0025(11) -0.0016(11)
C37 0.0275(15) 0.0261(15) 0.0186(13) -0.0010(14) 0.0008(11) -0.0060(11)
O38 0.0307(12) 0.0518(15) 0.0257(11) 0.0097(12) -0.0008(9) -0.0047(10)
C39 0.0233(14) 0.0258(15) 0.0175(13) 0.0015(13) 0.0008(11) 0.0016(11)
O40 0.0295(11) 0.0392(13) 0.0234(10) -0.0109(10) -0.0032(8) 0.0005(9)
C41 0.0221(14) 0.0238(14) 0.0180(13) 0.0022(12) -0.0018(11) 0.0010(11)
C42 0.0235(14) 0.0269(15) 0.0210(13) -0.0013(13) 0.0036(11) -0.0012(11)
C43 0.0218(14) 0.0259(15) 0.0263(14) -0.0019(13) -0.0017(11) 0.0000(12)
N44 0.0232(12) 0.0258(13) 0.0192(11) -0.0002(11) -0.0003(9) -0.0030(9)
C45 0.0238(14) 0.0195(13) 0.0190(13) -0.0019(13) -0.0027(11) 0.0012(11)
C46 0.0214(15) 0.0252(15) 0.0195(13) -0.0010(12) 0.0002(12) -0.0012(11)
N47 0.0298(14) 0.0300(13) 0.0155(10) -0.0111(12) 0.0012(10) -0.0016(10)
C48 0.0286(16) 0.0283(16) 0.0213(15) -0.0082(14) 0.0004(12) -0.0038(12)
C49 0.0282(16) 0.0200(14) 0.0235(14) -0.0055(14) 0.0024(11) -0.0023(11)
C50 0.0284(16) 0.0294(16) 0.0284(15) 0.0006(14) 0.0014(12) 0.0018(12)
C51 0.0393(19) 0.0317(18) 0.0275(15) -0.0003(16) -0.0068(14) 0.0050(13)
C52 0.0486(19) 0.0331(17) 0.0167(13) -0.0072(17) 0.0071(13) -0.0014(13)
C53 0.0294(16) 0.0363(18) 0.0304(15) -0.0082(15) 0.0061(13) -0.0051(14)
C54 0.0249(15) 0.0273(15) 0.0259(14) -0.0041(13) 0.0008(13) 0.0016(12)

loop_
_atom_type_symbol
_atom_type_description
_atom_type_scat_dispersion_real
_atom_type_scat_dispersion_imag
_atom_type_scat_source
C C 0.0181 0.0091 'International Tables Vol C Tables 4.2.6.8 and 6.1.1.4'
H H 0.0000 0.0000 'International Tables Vol C Tables 4.2.6.8 and 6.1.1.4'
F F 0.0727 0.0534 'International Tables Vol C Tables 4.2.6.8 and 6.1.1.4'
N N 0.0311 0.0180 'International Tables Vol C Tables 4.2.6.8 and 6.1.1.4'
O O 0.0492 0.0322 'International Tables Vol C Tables 4.2.6.8 and 6.1.1.4'

loop_
_geom_angle_atom_site_label_1
_geom_angle_atom_site_label_2
_geom_angle_atom_site_label_3
_geom_angle_site_symmetry_1
_geom_angle_site_symmetry_3
_geom_angle
_geom_angle_publ_flag
C6 C1 C2 . . 119.4(3) ?
C6 C1 C7 . . 122.8(2) ?
C2 C1 C7 . . 117.8(3) ?
C3 C2 C1 . . 120.8(3) ?
C4 C3 C2 . . 117.9(3) ?
F1 C4 C5 . . 119.1(3) ?
F1 C4 C3 . . 118.2(3) ?
C5 C4 C3 . . 122.7(3) ?
C4 C5 C6 . . 119.0(3) ?
C5 C6 C1 . . 120.1(3) ?
O8 C7 C1 . . 122.7(3) ?
O8 C7 C9 . . 118.5(3) ?
C1 C7 C9 . . 118.5(2) ?
O10 C9 C11 . . 122.8(3) ?
O10 C9 C7 . . 117.0(3) ?
C11 C9 C7 . . 120.0(3) ?
C12 C11 C16 . . 119.6(3) ?
C12 C11 C9 . . 123.7(3) ?
C16 C11 C9 . . 116.7(3) ?
C13 C12 C11 . . 116.9(3) ?
N14 C13 C12 . . 125.0(3) ?
C13 N14 C15 . . 117.9(2) ?
N14 C15 N17 . . 115.9(3) ?
N14 C15 C16 . . 121.6(3) ?
N17 C15 C16 . . 122.5(3) ?
C11 C16 C15 . . 119.0(3) ?
C15 N17 C18 . . 120.8(2) ?
N17 C18 C19 . . 110.7(2) ?
C24 C19 C20 . . 118.7(3) ?
C24 C19 C18 . . 120.3(3) ?
C20 C19 C18 . . 121.1(3) ?
C21 C20 C19 . . 120.8(3) ?
C20 C21 C22 . . 119.5(3) ?
C23 C22 C21 . . 119.9(3) ?
C22 C23 C24 . . 120.8(3) ?
C23 C24 C19 . . 120.3(3) ?
C36 C31 C32 . . 119.4(3) ?
C36 C31 C37 . . 121.6(3) ?
C32 C31 C37 . . 119.0(3) ?
C33 C32 C31 . . 120.2(3) ?
C34 C33 C32 . . 118.1(3) ?
F2 C34 C33 . . 118.2(3) ?
F2 C34 C35 . . 118.0(3) ?
C33 C34 C35 . . 123.7(3) ?
C34 C35 C36 . . 118.0(3) ?
C35 C36 C31 . . 120.5(3) ?
O38 C37 C31 . . 124.1(3) ?
O38 C37 C39 . . 117.3(3) ?
C31 C37 C39 . . 118.4(2) ?
O40 C39 C41 . . 123.1(3) ?
O40 C39 C37 . . 117.6(3) ?
C41 C39 C37 . . 119.2(2) ?
C46 C41 C42 . . 120.3(3) ?
C46 C41 C39 . . 117.9(3) ?
C42 C41 C39 . . 121.7(3) ?
C43 C42 C41 . . 117.3(3) ?
N44 C43 C42 . . 124.3(3) ?
C43 N44 C45 . . 118.2(2) ?
N44 C45 N47 . . 116.0(2) ?
N44 C45 C46 . . 121.2(3) ?
N47 C45 C46 . . 122.8(3) ?
C41 C46 C45 . . 118.6(3) ?
C45 N47 C48 . . 121.1(2) ?
N47 C48 C49 . . 111.3(2) ?
C50 C49 C54 . . 118.8(3) ?
C50 C49 C48 . . 121.3(3) ?
C54 C49 C48 . . 119.9(3) ?
C49 C50 C51 . . 120.5(3) ?
C52 C51 C50 . . 120.3(3) ?
C53 C52 C51 . . 119.9(3) ?
C52 C53 C54 . . 120.0(3) ?
C53 C54 C49 . . 120.6(3) ?
C15 N17 H17 . . 116.00 no
C18 N17 H17 . . 115.00 no
C45 N47 H47 . . 115.00 no
C48 N47 H47 . . 121.00 no
C3 C2 H2 . . 120.00 no
C1 C2 H2 . . 120.00 no
C4 C3 H3 . . 121.00 no
C2 C3 H3 . . 121.00 no
C4 C5 H5 . . 120.00 no
C6 C5 H5 . . 121.00 no
C1 C6 H6 . . 120.00 no
C5 C6 H6 . . 120.00 no
C13 C12 H12 . . 122.00 no
C11 C12 H12 . . 122.00 no
N14 C13 H13 . . 117.00 no
C12 C13 H13 . . 118.00 no
C11 C16 H16 . . 121.00 no
C15 C16 H16 . . 120.00 no
H18A C18 H18B . . 108.00 no
C19 C18 H18A . . 109.00 no
C19 C18 H18B . . 109.00 no
N17 C18 H18A . . 109.00 no
N17 C18 H18B . . 110.00 no
C21 C20 H20 . . 120.00 no
C19 C20 H20 . . 119.00 no
C20 C21 H21 . . 120.00 no
C22 C21 H21 . . 120.00 no
C23 C22 H22 . . 120.00 no
C21 C22 H22 . . 120.00 no
C22 C23 H23 . . 120.00 no
C24 C23 H23 . . 120.00 no
C19 C24 H24 . . 120.00 no
C23 C24 H24 . . 120.00 no
C31 C32 H32 . . 120.00 no
C33 C32 H32 . . 120.00 no
C32 C33 H33 . . 121.00 no
C34 C33 H33 . . 121.00 no
C34 C35 H35 . . 121.00 no
C36 C35 H35 . . 121.00 no
C31 C36 H36 . . 120.00 no
C35 C36 H36 . . 120.00 no
C41 C42 H42 . . 121.00 no
C43 C42 H42 . . 121.00 no
N44 C43 H43 . . 118.00 no
C42 C43 H43 . . 118.00 no
C41 C46 H46 . . 121.00 no
C45 C46 H46 . . 121.00 no
N47 C48 H48A . . 109.00 no
N47 C48 H48B . . 109.00 no
C49 C48 H48A . . 109.00 no
C49 C48 H48B . . 109.00 no
H48A C48 H48B . . 108.00 no
C49 C50 H50 . . 120.00 no
C51 C50 H50 . . 120.00 no
C50 C51 H51 . . 120.00 no
C52 C51 H51 . . 120.00 no
C51 C52 H52 . . 120.00 no
C53 C52 H52 . . 120.00 no
C52 C53 H53 . . 120.00 no
C54 C53 H53 . . 120.00 no
C49 C54 H54 . . 120.00 no
C53 C54 H54 . . 120.00 no

loop_
_geom_bond_atom_site_label_1
_geom_bond_atom_site_label_2
_geom_bond_site_symmetry_2
_geom_bond_distance
_geom_bond_publ_flag
F1 C4 . 1.349(3) ?
C1 C6 . 1.395(4) ?
C1 C2 . 1.396(4) ?
C1 C7 . 1.484(4) ?
C2 C3 . 1.382(4) ?
C3 C4 . 1.381(5) ?
C4 C5 . 1.376(5) ?
C5 C6 . 1.378(4) ?
C7 O8 . 1.214(4) ?
C7 C9 . 1.539(4) ?
C9 O10 . 1.215(4) ?
C9 C11 . 1.491(4) ?
C11 C12 . 1.392(4) ?
C11 C16 . 1.395(4) ?
C12 C13 . 1.391(4) ?
C13 N14 . 1.330(4) ?
N14 C15 . 1.355(4) ?
C15 N17 . 1.365(4) ?
C15 C16 . 1.400(4) ?
N17 C18 . 1.458(4) ?
C18 C19 . 1.513(4) ?
C19 C24 . 1.387(4) ?
C19 C20 . 1.396(4) ?
C20 C21 . 1.387(4) ?
C21 C22 . 1.393(5) ?
C22 C23 . 1.369(5) ?
C23 C24 . 1.385(4) ?
F2 C34 . 1.354(3) ?
C31 C36 . 1.391(4) ?
C31 C32 . 1.404(4) ?
C31 C37 . 1.474(4) ?
C32 C33 . 1.385(5) ?
C33 C34 . 1.369(5) ?
C34 C35 . 1.372(4) ?
C35 C36 . 1.385(4) ?
C37 O38 . 1.213(4) ?
C37 C39 . 1.535(4) ?
C39 O40 . 1.215(4) ?
C39 C41 . 1.495(4) ?
C41 C46 . 1.379(4) ?
C41 C42 . 1.393(4) ?
C42 C43 . 1.375(4) ?
C43 N44 . 1.340(4) ?
N44 C45 . 1.357(4) ?
C45 N47 . 1.360(4) ?
C45 C46 . 1.408(4) ?
N47 C48 . 1.458(4) ?
C48 C49 . 1.510(4) ?
C49 C50 . 1.384(4) ?
C49 C54 . 1.392(4) ?
C50 C51 . 1.386(4) ?
C51 C52 . 1.383(5) ?
C52 C53 . 1.374(5) ?
C53 C54 . 1.391(4) ?
N17 H17 . 0.9400 no
N47 H47 . 0.9400 no
C2 H2 . 0.9500 no
C3 H3 . 0.9500 no
C5 H5 . 0.9500 no
C6 H6 . 0.9500 no
C12 H12 . 0.9500 no
C13 H13 . 0.9500 no
C16 H16 . 0.9500 no
C18 H18B . 0.9900 no
C18 H18A . 0.9900 no
C20 H20 . 0.9500 no
C21 H21 . 0.9500 no
C22 H22 . 0.9500 no
C23 H23 . 0.9500 no
C24 H24 . 0.9500 no
C33 H33 . 0.9500 no
C35 H35 . 0.9500 no
C36 H36 . 0.9500 no
C42 H42 . 0.9500 no
C43 H43 . 0.9500 no
C46 H46 . 0.9500 no
C48 H48A . 0.9900 no
C48 H48B . 0.9900 no
C50 H50 . 0.9500 no
C51 H51 . 0.9500 no
C52 H52 . 0.9500 no
C53 H53 . 0.9500 no
C54 H54 . 0.9500 no

loop_
_geom_hbond_atom_site_label_D
_geom_hbond_atom_site_label_H
_geom_hbond_atom_site_label_A
_geom_hbond_distance_DH
_geom_hbond_distance_HA
_geom_hbond_distance_DA
_geom_hbond_angle_DHA
_geom_hbond_publ_flag
N17 H17 N44 0.9400 2.1000 3.037(3) 174.00 yes
N47 H47 N14 0.9400 2.1500 3.087(4) 172.00 yes

loop_
_geom_torsion_atom_site_label_1
_geom_torsion_atom_site_label_2
_geom_torsion_atom_site_label_3
_geom_torsion_atom_site_label_4
_geom_torsion_site_symmetry_1
_geom_torsion_site_symmetry_2
_geom_torsion_site_symmetry_3
_geom_torsion_site_symmetry_4
_geom_torsion
_geom_torsion_publ_flag
C13 N14 C15 C16 . . . . -1.7(4) ?
C15 N14 C13 C12 . . . . -0.9(4) ?
C13 N14 C15 N17 . . . . 177.3(3) ?
C18 N17 C15 N14 . . . . 172.6(3) ?
C18 N17 C15 C16 . . . . -8.5(4) ?
C15 N17 C18 C19 . . . . 174.1(3) ?
C45 N44 C43 C42 . . . . 0.4(4) ?
C43 N44 C45 C46 . . . . 1.2(4) ?
C43 N44 C45 N47 . . . . -177.5(3) ?
C45 N47 C48 C49 . . . . -173.5(3) ?
C48 N47 C45 C46 . . . . 7.2(4) ?
C48 N47 C45 N44 . . . . -174.1(3) ?
C2 C1 C6 C5 . . . . -1.0(4) ?
C2 C1 C7 C9 . . . . -161.5(3) ?
C2 C1 C7 O8 . . . . 12.6(4) ?
C6 C1 C7 C9 . . . . 19.6(4) ?
C7 C1 C2 C3 . . . . -177.7(3) ?
C6 C1 C2 C3 . . . . 1.3(5) ?
C7 C1 C6 C5 . . . . 177.8(3) ?
C6 C1 C7 O8 . . . . -166.3(3) ?
C1 C2 C3 C4 . . . . -0.7(5) ?
C2 C3 C4 C5 . . . . -0.1(6) ?
C2 C3 C4 F1 . . . . -178.7(3) ?
C3 C4 C5 C6 . . . . 0.3(6) ?
F1 C4 C5 C6 . . . . 178.9(3) ?
C4 C5 C6 C1 . . . . 0.3(5) ?
C1 C7 C9 O10 . . . . 41.8(4) ?
C1 C7 C9 C11 . . . . -142.6(3) ?
O8 C7 C9 C11 . . . . 43.0(4) ?
O8 C7 C9 O10 . . . . -132.6(3) ?
C7 C9 C11 C12 . . . . 13.7(5) ?
O10 C9 C11 C16 . . . . 7.2(5) ?
C7 C9 C11 C16 . . . . -168.2(3) ?
O10 C9 C11 C12 . . . . -171.0(3) ?
C12 C11 C16 C15 . . . . 0.3(5) ?
C9 C11 C16 C15 . . . . -178.0(3) ?
C9 C11 C12 C13 . . . . 175.5(3) ?
C16 C11 C12 C13 . . . . -2.6(4) ?
C11 C12 C13 N14 . . . . 3.1(4) ?
N17 C15 C16 C11 . . . . -176.9(3) ?
N14 C15 C16 C11 . . . . 2.0(4) ?
N17 C18 C19 C24 . . . . 129.3(3) ?
N17 C18 C19 C20 . . . . -51.8(4) ?
C20 C19 C24 C23 . . . . 2.7(5) ?
C18 C19 C20 C21 . . . . 178.6(3) ?
C18 C19 C24 C23 . . . . -178.4(3) ?
C24 C19 C20 C21 . . . . -2.6(5) ?
C19 C20 C21 C22 . . . . 0.9(5) ?
C20 C21 C22 C23 . . . . 0.6(6) ?
C21 C22 C23 C24 . . . . -0.4(6) ?
C22 C23 C24 C19 . . . . -1.3(5) ?
C32 C31 C36 C35 . . . . -1.1(5) ?
C32 C31 C37 O38 . . . . -5.4(5) ?
C37 C31 C32 C33 . . . . -177.2(3) ?
C36 C31 C32 C33 . . . . 2.5(5) ?
C36 C31 C37 O38 . . . . 175.0(3) ?
C36 C31 C37 C39 . . . . -10.1(4) ?
C32 C31 C37 C39 . . . . 169.5(3) ?
C37 C31 C36 C35 . . . . 178.5(3) ?
C31 C32 C33 C34 . . . . -0.8(5) ?
C32 C33 C34 C35 . . . . -2.3(5) ?
C32 C33 C34 F2 . . . . 178.4(3) ?
F2 C34 C35 C36 . . . . -177.1(3) ?
C33 C34 C35 C36 . . . . 3.6(5) ?
C34 C35 C36 C31 . . . . -1.8(5) ?
C31 C37 C39 C41 . . . . 126.0(3) ?
C31 C37 C39 O40 . . . . -57.3(4) ?
O38 C37 C39 O40 . . . . 118.0(3) ?
O38 C37 C39 C41 . . . . -58.8(4) ?
O40 C39 C41 C42 . . . . 176.1(3) ?
C37 C39 C41 C46 . . . . 176.7(3) ?
C37 C39 C41 C42 . . . . -7.4(4) ?
O40 C39 C41 C46 . . . . 0.2(4) ?
C39 C41 C42 C43 . . . . -174.7(3) ?
C46 C41 C42 C43 . . . . 1.1(4) ?
C42 C41 C46 C45 . . . . 0.4(4) ?
C39 C41 C46 C45 . . . . 176.3(3) ?
C41 C42 C43 N44 . . . . -1.5(5) ?
N44 C45 C46 C41 . . . . -1.6(4) ?
N47 C45 C46 C41 . . . . 177.1(3) ?
N47 C48 C49 C50 . . . . 51.5(4) ?
N47 C48 C49 C54 . . . . -130.3(3) ?
C48 C49 C50 C51 . . . . 179.4(3) ?
C54 C49 C50 C51 . . . . 1.2(5) ?
C48 C49 C54 C53 . . . . -179.3(3) ?
C50 C49 C54 C53 . . . . -1.1(5) ?
C49 C50 C51 C52 . . . . -0.7(5) ?
C50 C51 C52 C53 . . . . 0.0(5) ?
C51 C52 C53 C54 . . . . 0.2(5) ?
C52 C53 C54 C49 . . . . 0.4(5) ?
